data_4062721
_journal_name_full Organometallics
_journal_paper_doi 10.1021/om049571g
_journal_year 2004
_chemical_formula_sum 'C69 H109 Ga2 K N8'
_chemical_formula_weight 1229.18
_space_group_IT_number 15
_symmetry_cell_setting monoclinic
_symmetry_space_group_name_Hall '-C 2yc'
_symmetry_space_group_name_H-M 'C 1 2/c 1'
_cell_angle_alpha 90.00
_cell_angle_beta 114.31(3)
_cell_angle_gamma 90.00
_cell_formula_units_Z 4
_cell_length_a 21.284(4)
_cell_length_b 15.538(3)
_cell_length_c 23.066(5)
_cell_measurement_temperature 150(2)
_cell_volume 6952(2)
_diffrn_ambient_temperature 150(2)
_exptl_crystal_density_diffrn 1.174
_cod_original_sg_symbol_H-M 'C 2/c'
_cod_database_code 4062721

loop_
_symmetry_equiv_pos_as_xyz
'x, y, z'
'-x, y, -z+1/2'
'x+1/2, y+1/2, z'
'-x+1/2, y+1/2, -z+1/2'
'-x, -y, -z'
'x, -y, z-1/2'
'-x+1/2, -y+1/2, -z'
'x+1/2, -y+1/2, z-1/2'

loop_
_atom_site_label
_atom_site_type_symbol
_atom_site_fract_x
_atom_site_fract_y
_atom_site_fract_z
_atom_site_U_iso_or_equiv
_atom_site_adp_type
_atom_site_occupancy
_atom_site_symmetry_multiplicity
_atom_site_calc_flag
_atom_site_refinement_flags
_atom_site_disorder_assembly
_atom_site_disorder_group
Ga1 Ga 0.034903(16) 0.85209(2) 0.219098(15) 0.02627(15) Uani 1 1 d . . .
K1 K 0.0000 0.50236(8) 0.2500 0.0490(3) Uani 1 2 d S . .
N1 N 0.01467(13) 0.93293(18) 0.15157(12) 0.0285(6) Uani 1 1 d . . .
N2 N 0.12949(13) 0.85989(18) 0.23047(12) 0.0287(6) Uani 1 1 d . . .
N3 N -0.0592(2) 0.4483(3) 0.1096(2) 0.0716(11) Uani 1 1 d . . .
N4 N 0.0899(2) 0.4157(3) 0.2088(2) 0.0724(11) Uani 1 1 d . . .
C1 C 0.07584(16) 0.9572(2) 0.14701(15) 0.0315(7) Uani 1 1 d . . .
H1 H 0.0759 0.9985 0.1166 0.038 Uiso 1 1 calc R . .
C2 C 0.13411(16) 0.9200(2) 0.18712(16) 0.0328(8) Uani 1 1 d . . .
H2 H 0.1772 0.9338 0.1863 0.039 Uiso 1 1 calc R . .
C3 C -0.04842(16) 0.9539(2) 0.09788(15) 0.0305(7) Uani 1 1 d . . .
C4 C -0.06658(16) 0.9091(2) 0.04050(15) 0.0308(7) Uani 1 1 d . . .
C5 C -0.12514(17) 0.9348(3) -0.01181(16) 0.0395(9) Uani 1 1 d . . .
H5 H -0.1375 0.9057 -0.0512 0.047 Uiso 1 1 calc R . .
C6 C -0.16575(19) 1.0018(3) -0.00767(19) 0.0497(11) Uani 1 1 d . . .
H6 H -0.2055 1.0186 -0.0440 0.060 Uiso 1 1 calc R . .
C7 C -0.14834(19) 1.0437(3) 0.04900(19) 0.0486(10) Uani 1 1 d . . .
H7 H -0.1772 1.0888 0.0517 0.058 Uiso 1 1 calc R . .
C8 C -0.08924(18) 1.0221(2) 0.10313(17) 0.0383(8) Uani 1 1 d . . .
C9 C -0.02401(17) 0.8337(2) 0.03439(15) 0.0322(8) Uani 1 1 d . . .
H9 H 0.0144 0.8246 0.0772 0.039 Uiso 1 1 calc R . .
C10 C -0.0653(2) 0.7504(3) 0.0165(2) 0.0582(12) Uani 1 1 d . . .
H10A H -0.1010 0.7550 -0.0270 0.087 Uiso 1 1 calc R . .
H10B H -0.0871 0.7403 0.0459 0.087 Uiso 1 1 calc R . .
H10C H -0.0345 0.7024 0.0189 0.087 Uiso 1 1 calc R . .
C11 C 0.0085(3) 0.8521(3) -0.0115(2) 0.0667(14) Uani 1 1 d . . .
H11A H -0.0276 0.8557 -0.0548 0.100 Uiso 1 1 calc R . .
H11B H 0.0406 0.8057 -0.0091 0.100 Uiso 1 1 calc R . .
H11C H 0.0335 0.9068 -0.0002 0.100 Uiso 1 1 calc R . .
C12 C -0.0680(2) 1.0744(3) 0.1630(2) 0.0487(10) Uani 1 1 d . . .
H12 H -0.0263 1.0459 0.1957 0.058 Uiso 1 1 calc R . .
C13 C -0.1218(3) 1.0781(3) 0.1903(2) 0.0674(13) Uani 1 1 d . . .
H13A H -0.1645 1.1027 0.1586 0.101 Uiso 1 1 calc R . .
H13B H -0.1048 1.1142 0.2285 0.101 Uiso 1 1 calc R . .
H13C H -0.1307 1.0198 0.2013 0.101 Uiso 1 1 calc R . .
C14 C -0.0467(4) 1.1636(4) 0.1537(3) 0.105(2) Uani 1 1 d U . .
H14A H -0.0069 1.1604 0.1428 0.158 Uiso 1 1 calc R . .
H14B H -0.0343 1.1966 0.1931 0.158 Uiso 1 1 calc R . .
H14C H -0.0851 1.1920 0.1192 0.158 Uiso 1 1 calc R . .
C15 C 0.18277(15) 0.7973(2) 0.25533(15) 0.0300(7) Uani 1 1 d . . .
C16 C 0.21905(16) 0.7882(2) 0.32168(16) 0.0357(8) Uani 1 1 d . . .
C17 C 0.26815(19) 0.7235(3) 0.34506(17) 0.0477(10) Uani 1 1 d . . .
H17 H 0.2921 0.7168 0.3898 0.057 Uiso 1 1 calc R . .
C18 C 0.28333(19) 0.6687(3) 0.30562(18) 0.0473(10) Uani 1 1 d . . .
H18 H 0.3171 0.6250 0.3229 0.057 Uiso 1 1 calc R . .
C19 C 0.24867(18) 0.6785(3) 0.24061(17) 0.0398(9) Uani 1 1 d . . .
H19 H 0.2595 0.6416 0.2132 0.048 Uiso 1 1 calc R . .
C20 C 0.19809(16) 0.7414(2) 0.21432(15) 0.0334(8) Uani 1 1 d . . .
C21 C 0.20773(18) 0.8501(3) 0.36748(16) 0.0417(9) Uani 1 1 d . . .
H21 H 0.1604 0.8749 0.3456 0.050 Uiso 1 1 calc R . .
C22 C 0.2125(3) 0.8073(4) 0.4279(2) 0.0706(15) Uani 1 1 d . . .
H22A H 0.1834 0.7557 0.4173 0.106 Uiso 1 1 calc R . .
H22B H 0.1968 0.8474 0.4519 0.106 Uiso 1 1 calc R . .
H22C H 0.2605 0.7910 0.4538 0.106 Uiso 1 1 calc R . .
C23 C 0.2594(3) 0.9238(4) 0.3831(3) 0.0817(17) Uani 1 1 d . . .
H23A H 0.3063 0.9010 0.4049 0.123 Uiso 1 1 calc R . .
H23B H 0.2504 0.9653 0.4108 0.123 Uiso 1 1 calc R . .
H23C H 0.2547 0.9524 0.3437 0.123 Uiso 1 1 calc R . .
C24 C 0.16076(18) 0.7462(3) 0.14183(16) 0.0402(9) Uani 1 1 d . . .
H24 H 0.1214 0.7873 0.1311 0.048 Uiso 1 1 calc R . .
C25 C 0.1315(2) 0.6597(3) 0.1124(2) 0.0582(12) Uani 1 1 d . . .
H25A H 0.1693 0.6204 0.1173 0.087 Uiso 1 1 calc R . .
H25B H 0.1021 0.6674 0.0670 0.087 Uiso 1 1 calc R . .
H25C H 0.1041 0.6355 0.1337 0.087 Uiso 1 1 calc R . .
C26 C 0.2086(2) 0.7811(3) 0.1125(2) 0.0594(12) Uani 1 1 d . . .
H26A H 0.2272 0.8370 0.1316 0.089 Uiso 1 1 calc R . .
H26B H 0.1825 0.7881 0.0665 0.089 Uiso 1 1 calc R . .
H26C H 0.2466 0.7406 0.1206 0.089 Uiso 1 1 calc R . .
C27 C -0.0653(4) 0.5238(4) 0.0721(3) 0.119(3) Uani 1 1 d . . .
H27A H -0.0218 0.5560 0.0896 0.178 Uiso 1 1 calc R . .
H27B H -0.1026 0.5600 0.0727 0.178 Uiso 1 1 calc R . .
H27C H -0.0755 0.5070 0.0281 0.178 Uiso 1 1 calc R . .
C28 C -0.1261(3) 0.4066(6) 0.0865(4) 0.123(3) Uani 1 1 d . . .
H28A H -0.1600 0.4464 0.0902 0.184 Uiso 1 1 calc R . .
H28B H -0.1230 0.3550 0.1120 0.184 Uiso 1 1 calc R . .
H28C H -0.1403 0.3902 0.0419 0.184 Uiso 1 1 calc R . .
C29 C -0.0092(3) 0.3907(4) 0.1046(3) 0.0856(16) Uani 1 1 d . . .
H29A H -0.0184 0.3858 0.0590 0.103 Uiso 1 1 calc R . .
H29B H -0.0172 0.3332 0.1187 0.103 Uiso 1 1 calc R . .
C30 C 0.0661(3) 0.4120(5) 0.1408(3) 0.0907(19) Uani 1 1 d . . .
H30A H 0.0937 0.3683 0.1303 0.109 Uiso 1 1 calc R . .
H30B H 0.0752 0.4684 0.1257 0.109 Uiso 1 1 calc R . .
C31 C 0.1015(4) 0.3319(5) 0.2342(4) 0.138(3) Uani 1 1 d . . .
H31A H 0.0580 0.2999 0.2180 0.208 Uiso 1 1 calc R . .
H31B H 0.1200 0.3350 0.2808 0.208 Uiso 1 1 calc R . .
H31C H 0.1348 0.3025 0.2217 0.208 Uiso 1 1 calc R . .
C32 C 0.1550(3) 0.4615(5) 0.2390(3) 0.110(2) Uani 1 1 d . . .
H32A H 0.1661 0.4692 0.2843 0.164 Uiso 1 1 calc R . .
H32B H 0.1511 0.5179 0.2188 0.164 Uiso 1 1 calc R . .
H32C H 0.1916 0.4282 0.2341 0.164 Uiso 1 1 calc R . .
C33 C 0.0184(10) 0.6918(6) 0.2066(7) 0.033(2) Uani 0.50 1 d PDU . .
C34 C -0.0517(7) 0.6888(6) 0.1982(8) 0.041(2) Uani 0.50 1 d PDU . .
C35 C 0.0506(9) 0.6855(7) 0.2403(12) 0.038(2) Uani 0.50 1 d PDU . .
C36 C -0.0176(13) 0.6836(7) 0.1948(5) 0.049(3) Uani 0.50 1 d PDU . .
C37 C -0.0611(4) 0.6850(6) 0.2273(9) 0.030(2) Uani 0.50 1 d PDU . .

loop_
_atom_site_aniso_label
_atom_site_aniso_U_11
_atom_site_aniso_U_22
_atom_site_aniso_U_33
_atom_site_aniso_U_23
_atom_site_aniso_U_13
_atom_site_aniso_U_12
Ga1 0.0221(2) 0.0389(2) 0.0213(2) -0.00015(16) 0.01246(14) 0.00141(15)
K1 0.0489(7) 0.0339(7) 0.0766(9) 0.000 0.0382(7) 0.000
N1 0.0236(13) 0.0414(17) 0.0237(13) 0.0028(12) 0.0129(11) 0.0019(12)
N2 0.0239(13) 0.0374(16) 0.0274(14) 0.0009(12) 0.0132(11) 0.0026(12)
N3 0.075(3) 0.063(3) 0.068(3) -0.001(2) 0.020(2) -0.003(2)
N4 0.068(3) 0.070(3) 0.089(3) 0.005(2) 0.043(2) -0.001(2)
C1 0.0308(17) 0.037(2) 0.0326(18) 0.0006(15) 0.0193(15) -0.0021(15)
C2 0.0267(16) 0.038(2) 0.0388(19) -0.0011(15) 0.0190(15) -0.0028(15)
C3 0.0270(16) 0.040(2) 0.0289(17) 0.0091(15) 0.0156(14) 0.0026(14)
C4 0.0254(16) 0.041(2) 0.0282(17) 0.0096(15) 0.0132(13) 0.0004(14)
C5 0.0343(18) 0.055(2) 0.0284(18) 0.0124(17) 0.0120(15) 0.0013(17)
C6 0.0338(19) 0.075(3) 0.042(2) 0.027(2) 0.0169(17) 0.0150(19)
C7 0.043(2) 0.056(3) 0.058(3) 0.024(2) 0.031(2) 0.0207(19)
C8 0.0367(19) 0.045(2) 0.043(2) 0.0095(17) 0.0266(17) 0.0100(16)
C9 0.0303(17) 0.042(2) 0.0244(16) 0.0003(14) 0.0112(14) -0.0002(15)
C10 0.044(2) 0.049(3) 0.076(3) 0.004(2) 0.019(2) -0.0004(19)
C11 0.098(4) 0.056(3) 0.080(3) 0.016(2) 0.072(3) 0.020(3)
C12 0.058(2) 0.047(2) 0.057(2) 0.0016(19) 0.040(2) 0.0112(19)
C13 0.079(3) 0.081(4) 0.067(3) 0.008(3) 0.055(3) 0.018(3)
C14 0.161(5) 0.099(4) 0.092(4) -0.030(3) 0.088(4) -0.040(4)
C15 0.0213(15) 0.040(2) 0.0314(17) 0.0018(15) 0.0137(14) 0.0001(14)
C16 0.0256(16) 0.050(2) 0.0317(18) -0.0007(16) 0.0122(14) 0.0030(15)
C17 0.039(2) 0.069(3) 0.0305(19) 0.0028(19) 0.0092(16) 0.0117(19)
C18 0.038(2) 0.055(3) 0.043(2) 0.0079(18) 0.0111(17) 0.0181(18)
C19 0.0334(18) 0.049(2) 0.040(2) -0.0008(17) 0.0187(16) 0.0097(16)
C20 0.0237(16) 0.046(2) 0.0315(18) -0.0001(15) 0.0128(14) 0.0032(15)
C21 0.0291(17) 0.064(3) 0.0306(18) -0.0076(18) 0.0109(15) 0.0028(17)
C22 0.075(3) 0.104(4) 0.041(2) 0.008(3) 0.032(2) 0.030(3)
C23 0.068(3) 0.097(4) 0.099(4) -0.053(3) 0.054(3) -0.026(3)
C24 0.0371(19) 0.053(2) 0.0322(19) 0.0010(17) 0.0162(16) 0.0142(17)
C25 0.055(2) 0.075(3) 0.039(2) -0.012(2) 0.0134(19) 0.010(2)
C26 0.065(3) 0.077(3) 0.048(2) 0.012(2) 0.035(2) 0.013(2)
C27 0.155(7) 0.082(5) 0.085(5) 0.006(4) 0.015(4) 0.000(4)
C28 0.069(4) 0.164(8) 0.123(6) -0.011(5) 0.027(4) -0.004(4)
C29 0.084(4) 0.084(4) 0.099(4) -0.009(3) 0.048(3) -0.003(3)
C30 0.078(4) 0.124(5) 0.084(4) -0.030(4) 0.047(3) -0.016(4)
C31 0.168(8) 0.088(5) 0.139(7) 0.032(5) 0.043(6) 0.041(5)
C32 0.061(3) 0.168(7) 0.098(5) -0.002(5) 0.030(3) -0.015(4)
C33 0.032(5) 0.036(4) 0.031(5) -0.005(3) 0.015(4) 0.002(4)
C34 0.038(5) 0.032(4) 0.048(5) -0.007(4) 0.012(4) -0.006(4)
C35 0.039(5) 0.038(4) 0.046(5) -0.010(5) 0.027(5) -0.003(4)
C36 0.063(6) 0.041(5) 0.044(5) -0.010(3) 0.024(5) -0.001(5)
C37 0.032(4) 0.021(4) 0.029(5) -0.008(4) 0.003(4) -0.001(3)

loop_
_geom_bond_atom_site_label_1
_geom_bond_atom_site_label_2
_geom_bond_distance
_geom_bond_site_symmetry_2
_geom_bond_publ_flag
Ga1 N1 1.907(3) . ?
Ga1 N2 1.924(3) . ?
Ga1 Ga1 2.4461(8) 2 ?
K1 N4 2.806(4) 2 ?
K1 N4 2.806(4) . ?
K1 C36 3.049(11) 2 ?
K1 C36 3.049(11) . ?
K1 N3 3.070(4) . ?
K1 N3 3.070(4) 2 ?
K1 C37 3.076(9) 2 ?
K1 C37 3.076(9) . ?
K1 C35 3.083(10) . ?
K1 C35 3.083(10) 2 ?
K1 C34 3.153(10) 2 ?
K1 C34 3.153(10) . ?
N1 C1 1.400(4) . ?
N1 C3 1.440(4) . ?
N2 C2 1.401(4) . ?
N2 C15 1.423(4) . ?
N3 C29 1.431(7) . ?
N3 C27 1.431(7) . ?
N3 C28 1.452(7) . ?
N4 C31 1.407(8) . ?
N4 C30 1.438(7) . ?
N4 C32 1.455(7) . ?
C1 C2 1.336(5) . ?
C3 C4 1.401(5) . ?
C3 C8 1.407(5) . ?
C4 C5 1.389(5) . ?
C4 C9 1.523(5) . ?
C5 C6 1.381(6) . ?
C6 C7 1.368(6) . ?
C7 C8 1.400(5) . ?
C8 C12 1.503(5) . ?
C9 C11 1.510(5) . ?
C9 C10 1.523(5) . ?
C12 C14 1.500(7) . ?
C12 C13 1.517(5) . ?
C15 C16 1.409(5) . ?
C15 C20 1.418(5) . ?
C16 C17 1.389(5) . ?
C16 C21 1.519(5) . ?
C17 C18 1.378(5) . ?
C18 C19 1.380(5) . ?
C19 C20 1.394(5) . ?
C20 C24 1.529(5) . ?
C21 C22 1.509(6) . ?
C21 C23 1.524(6) . ?
C24 C25 1.519(6) . ?
C24 C26 1.535(5) . ?
C29 C30 1.508(7) . ?
C33 C37 1.422(9) 2 ?
C33 C34 1.423(10) . ?
C33 C37 1.941(12) . ?
C33 C34 2.011(12) 2 ?
C34 C35 1.409(10) 2 ?
C34 C35 1.985(13) . ?
C34 C33 2.011(12) 2 ?
C35 C36 1.398(10) . ?
C35 C34 1.409(10) 2 ?
C35 C36 1.897(12) 2 ?
C36 C37 1.412(10) . ?
C36 C37 1.886(14) 2 ?
C36 C35 1.897(12) 2 ?
C37 C35 0.686(9) 2 ?
C37 C33 1.422(9) 2 ?
C37 C36 1.886(14) 2 ?
